data_4081349
loop_
_publ_author_name
'C\'esar, Vincent'
'Misal Castro, Luis C.'
'Dombray, Thomas'
'Sortais, Jean-Baptiste'
'Darcel, Christophe'
'Labat, St\'ephane'
'Miqueu, Karinne'
'Sotiropoulos, Jean-Marc'
'Brousses, R\'emy'
'Lugan, No\"el'
'Lavigne, Guy'

_publ_section_title
;
 (Cyclopentadienyl)iron(II) Complexes of N-Heterocyclic Carbenes Bearing a
 Malonate or Imidate Backbone: Synthesis, Structure, and Catalytic
 Potential in Hydrosilylation
;
_journal_issue 16
_journal_name_full Organometallics
_journal_page_first 4643
_journal_paper_doi 10.1021/om400625q
_journal_volume 32
_journal_year 2013
_chemical_absolute_configuration unk
_chemical_formula_moiety 'C33 H36 Fe N2 O4, C H2 Cl2 '
_chemical_formula_sum 'C34 H38 Cl2 Fe N2 O4'
_chemical_formula_weight 665.41
_chemical_name_systematic
;
 ?
;
_space_group_IT_number 19
_symmetry_cell_setting orthorhombic
_symmetry_Int_Tables_number 19
_symmetry_space_group_name_Hall 'P 2ac 2ab'
_symmetry_space_group_name_H-M 'P 21 21 21'
_atom_sites_solution_hydrogens geom
_atom_sites_solution_primary direct
_atom_sites_solution_secondary difmap
_audit_creation_date 2008-05-19T15:43:13-00:00
_audit_creation_method 'WinGX routine CIF_UPDATE'
_cell_angle_alpha 90
_cell_angle_beta 90
_cell_angle_gamma 90
_cell_formula_units_Z 4
_cell_length_a 13.079(3)
_cell_length_b 15.663(3)
_cell_length_c 15.731(3)
_cell_measurement_reflns_used 9999
_cell_measurement_temperature 180(2)
_cell_measurement_theta_max 30.51
_cell_measurement_theta_min 2.03
_cell_measurement_wavelength 0.71073
_cell_volume 3222.6(11)
_computing_structure_refinement 'SHELXL-97 (Sheldrick, 1997)'
_diffrn_ambient_temperature 180(2)
_diffrn_measured_fraction_theta_full 0.995
_diffrn_measured_fraction_theta_max 0.995
_diffrn_measurement_device_type 'Bruker APEX II'
_diffrn_measurement_method 'phi and omega scans'
_diffrn_radiation_monochromator graphite
_diffrn_radiation_probe x-ray
_diffrn_radiation_type MoK\a
_diffrn_radiation_wavelength 0.71073
_diffrn_reflns_av_R_equivalents 0.0417
_diffrn_reflns_av_unetI/netI 0.0097
_diffrn_reflns_limit_h_max 18
_diffrn_reflns_limit_h_min -18
_diffrn_reflns_limit_k_max 22
_diffrn_reflns_limit_k_min -22
_diffrn_reflns_limit_l_max 22
_diffrn_reflns_limit_l_min -22
_diffrn_reflns_number 9802
_diffrn_reflns_reduction_process
;
 Scaled and merged with SORTAV
 R.H. Blessing, (1987) Cryst. Rev. 1, 3-58
 R.H. Blessing, (1989) J. Appl. Cryst. 22, 396-397
;
_diffrn_reflns_theta_full 30.51
_diffrn_reflns_theta_max 30.51
_diffrn_reflns_theta_min 3.67
_diffrn_standards_decay_% 0
_diffrn_standards_interval_count 0
_diffrn_standards_number 0
_exptl_absorpt_coefficient_mu 0.674
_exptl_absorpt_correction_T_max 0.764
_exptl_absorpt_correction_T_min 0.712
_exptl_absorpt_correction_type multi-scan
_exptl_absorpt_process_details
;
 R.H. Blessing, Acta Cryst. (1995), A51, 33-38
;
_exptl_crystal_colour orange
_exptl_crystal_density_diffrn 1.371
_exptl_crystal_density_method 'not measured'
_exptl_crystal_description cube
_exptl_crystal_F_000 1392
_exptl_crystal_size_max 0.40
_exptl_crystal_size_mid 0.40
_exptl_crystal_size_min 0.40
_refine_diff_density_max 0.44
_refine_diff_density_min -0.307
_refine_diff_density_rms 0.047
_refine_ls_abs_structure_details 'Flack H D (1983), Acta Cryst. A39, 876-881'
_refine_ls_abs_structure_Flack -0.016(6)
_refine_ls_extinction_method none
_refine_ls_goodness_of_fit_ref 1.083
_refine_ls_hydrogen_treatment riding
_refine_ls_matrix_type full
_refine_ls_number_parameters 397
_refine_ls_number_reflns 9802
_refine_ls_number_restraints 0
_refine_ls_restrained_S_all 1.083
_refine_ls_R_factor_all 0.0230
_refine_ls_R_factor_gt 0.0222
_refine_ls_shift/su_max 0.006
_refine_ls_shift/su_mean 0
_refine_ls_structure_factor_coef Fsqd
_refine_ls_weighting_details 'calc w=1/[\s^2^(Fo^2^)+(0.0318P)^2^+0.9310P] where P=(Fo^2^+2Fc^2^)/3'
_refine_ls_weighting_scheme calc
_refine_ls_wR_factor_gt 0.0588
_refine_ls_wR_factor_ref 0.0594
_reflns_number_gt 9673
_reflns_number_total 9802
_reflns_threshold_expression >2sigma(I)
_cod_data_source_file om400625q_si_002.cif
_cod_data_source_block 3tBu
_cod_original_cell_volume 3222.8(11)
_cod_original_sg_symbol_Hall 'P 2ac 2ab '
_cod_original_formula_sum 'C34 H38 Cl2 Fe N2 O4 '
_cod_database_code 4081349

loop_
_symmetry_equiv_pos_as_xyz
'x, y, z'
'-x+1/2, -y, z+1/2'
'x+1/2, -y+1/2, -z'
'-x, y+1/2, -z+1/2'

loop_
_atom_site_label
_atom_site_type_symbol
_atom_site_fract_x
_atom_site_fract_y
_atom_site_fract_z
_atom_site_U_iso_or_equiv
_atom_site_adp_type
_atom_site_occupancy
_atom_site_symmetry_multiplicity
_atom_site_calc_flag
_atom_site_refinement_flags
C1 C 0.61913(9) 1.11779(7) 0.18474(7) 0.01752(19) Uani 1 1 d .
C2 C 0.63734(8) 1.14112(7) 0.02603(7) 0.01693(18) Uani 1 1 d .
C3 C 0.46883(8) 1.02943(6) 0.07808(6) 0.01058(15) Uani 1 1 d .
C4 C 0.37987(8) 0.89805(6) 0.13095(6) 0.01351(17) Uani 1 1 d .
C5 C 0.34997(8) 0.87467(6) 0.04837(6) 0.01198(16) Uani 1 1 d .
C6 C 0.38788(8) 0.92184(6) -0.02058(6) 0.01267(16) Uani 1 1 d .
C7 C 0.28862(8) 0.79147(6) 0.03839(7) 0.01472(17) Uani 1 1 d .
C8 C 0.19543(10) 0.79230(8) 0.09790(9) 0.0260(2) Uani 1 1 d .
H8A H 0.2182 0.7940 0.1559 0.039 Uiso 1 1 calc R
H8B H 0.1555 0.7417 0.0888 0.039 Uiso 1 1 calc R
H8C H 0.1544 0.8417 0.0862 0.039 Uiso 1 1 calc R
C9 C 0.35839(11) 0.71582(8) 0.05977(10) 0.0294(3) Uani 1 1 d .
H9A H 0.3201 0.6637 0.0559 0.044 Uiso 1 1 calc R
H9B H 0.3844 0.7223 0.1165 0.044 Uiso 1 1 calc R
H9C H 0.4144 0.7141 0.0203 0.044 Uiso 1 1 calc R
C10 C 0.24562(10) 0.77727(8) -0.05129(8) 0.0232(2) Uani 1 1 d .
H10A H 0.2091 0.7241 -0.0530 0.035 Uiso 1 1 calc R
H10B H 0.3008 0.7757 -0.0915 0.035 Uiso 1 1 calc R
H10C H 0.2000 0.8231 -0.0655 0.035 Uiso 1 1 calc R
C11 C 0.43039(9) 1.21330(7) 0.17733(7) 0.0201(2) Uani 1 1 d .
H11 H 0.4059 1.1941 0.2294 0.024 Uiso 1 1 calc R
C12 C 0.52010(10) 1.26376(7) 0.16403(7) 0.0200(2) Uani 1 1 d .
H12 H 0.5641 1.2836 0.2060 0.024 Uiso 1 1 calc R
C13 C 0.52989(9) 1.27806(6) 0.07571(7) 0.01787(18) Uani 1 1 d .
H13 H 0.5818 1.3090 0.0496 0.021 Uiso 1 1 calc R
C14 C 0.44669(8) 1.23716(7) 0.03329(7) 0.01685(19) Uani 1 1 d .
H14 H 0.4349 1.2365 -0.0250 0.020 Uiso 1 1 calc R
C15 C 0.38540(8) 1.19775(7) 0.09662(8) 0.01781(18) Uani 1 1 d .
H15 H 0.3258 1.1669 0.0869 0.021 Uiso 1 1 calc R
C31 C 0.47019(8) 1.04749(6) -0.07647(6) 0.01160(15) Uani 1 1 d .
C36 C 0.56518(8) 1.02733(6) -0.11245(6) 0.01325(17) Uani 1 1 d .
C35 C 0.59348(8) 1.06852(7) -0.18736(7) 0.01663(18) Uani 1 1 d .
H35 H 0.6574 1.0575 -0.2108 0.020 Uiso 1 1 calc R
C34 C 0.52829(9) 1.12587(7) -0.22794(7) 0.01878(19) Uani 1 1 d .
C33 C 0.43156(8) 1.13958(7) -0.19362(7) 0.01722(18) Uani 1 1 d .
H33 H 0.3866 1.1762 -0.2214 0.021 Uiso 1 1 calc R
C32 C 0.40024(8) 1.09972(6) -0.11841(6) 0.01331(17) Uani 1 1 d .
C39 C 0.63307(8) 0.96011(7) -0.07400(7) 0.01757(19) Uani 1 1 d .
H39A H 0.5987 0.9060 -0.0752 0.026 Uiso 1 1 calc R
H39B H 0.6485 0.9751 -0.0162 0.026 Uiso 1 1 calc R
H39C H 0.6954 0.9563 -0.1060 0.026 Uiso 1 1 calc R
C38 C 0.56219(11) 1.17111(10) -0.30762(8) 0.0284(3) Uani 1 1 d .
H38A H 0.5051 1.2005 -0.3323 0.043 Uiso 1 1 calc R
H38B H 0.5883 1.1301 -0.3475 0.043 Uiso 1 1 calc R
H38C H 0.6148 1.2115 -0.2938 0.043 Uiso 1 1 calc R
C37 C 0.29178(8) 1.11285(7) -0.08807(7) 0.01799(19) Uani 1 1 d .
H37A H 0.2857 1.1683 -0.0626 0.027 Uiso 1 1 calc R
H37B H 0.2749 1.0699 -0.0469 0.027 Uiso 1 1 calc R
H37C H 0.2458 1.1087 -0.1355 0.027 Uiso 1 1 calc R
C21 C 0.47418(8) 0.98611(6) 0.22831(6) 0.01194(16) Uani 1 1 d .
C22 C 0.40684(8) 1.02129(7) 0.28742(6) 0.01430(17) Uani 1 1 d .
C23 C 0.43816(9) 1.02447(7) 0.37219(7) 0.01696(19) Uani 1 1 d .
H23 H 0.3957 1.0502 0.4121 0.020 Uiso 1 1 calc R
C24 C 0.53128(9) 0.99021(6) 0.39877(6) 0.01648(17) Uani 1 1 d .
C25 C 0.59368(8) 0.95100(7) 0.33835(7) 0.01588(18) Uani 1 1 d .
H25 H 0.6552 0.9268 0.3555 0.019 Uiso 1 1 calc R
C26 C 0.56578(8) 0.94729(6) 0.25276(6) 0.01348(17) Uani 1 1 d .
C27 C 0.30031(9) 1.04784(8) 0.26243(7) 0.0197(2) Uani 1 1 d .
H27A H 0.2572 0.9983 0.2593 0.030 Uiso 1 1 calc R
H27B H 0.3022 1.0755 0.2080 0.030 Uiso 1 1 calc R
H27C H 0.2736 1.0866 0.3041 0.030 Uiso 1 1 calc R
C28 C 0.56131(10) 0.99136(8) 0.49138(7) 0.0234(2) Uani 1 1 d .
H28A H 0.6286 1.0151 0.4971 0.035 Uiso 1 1 calc R
H28B H 0.5609 0.9341 0.5132 0.035 Uiso 1 1 calc R
H28C H 0.5135 1.0256 0.5228 0.035 Uiso 1 1 calc R
C29 C 0.63132(9) 0.90088(8) 0.18962(7) 0.0193(2) Uani 1 1 d .
H29A H 0.6632 0.9414 0.1523 0.029 Uiso 1 1 calc R
H29B H 0.5897 0.8625 0.1570 0.029 Uiso 1 1 calc R
H29C H 0.6830 0.8690 0.2192 0.029 Uiso 1 1 calc R
C100 C 0.04095(10) 1.09790(8) 0.20827(8) 0.0241(2) Uani 1 1 d .
H10D H 0.0492 1.0388 0.1910 0.029 Uiso 1 1 calc R
H10E H 0.0662 1.1035 0.2660 0.029 Uiso 1 1 calc R
N1 N 0.44099(6) 0.97554(5) 0.14102(5) 0.01170(14) Uani 1 1 d .
N2 N 0.44059(6) 1.00239(5) -0.00013(5) 0.01119(14) Uani 1 1 d .
O1 O 0.67807(8) 1.11211(6) 0.23751(6) 0.02668(19) Uani 1 1 d .
O2 O 0.70828(7) 1.14860(7) -0.01568(6) 0.02734(18) Uani 1 1 d .
O4 O 0.38175(7) 0.90560(5) -0.09736(5) 0.02055(16) Uani 1 1 d .
O3 O 0.36169(7) 0.85895(6) 0.19755(5) 0.02118(16) Uani 1 1 d .
Cl1 Cl 0.11294(2) 1.16489(3) 0.13966(2) 0.03389(8) Uani 1 1 d .
Cl2 Cl -0.08932(2) 1.12562(2) 0.20505(2) 0.02866(7) Uani 1 1 d .
Fe1 Fe 0.534570(11) 1.145563(9) 0.099982(9) 0.01124(3) Uani 1 1 d .

loop_
_atom_site_aniso_label
_atom_site_aniso_U_11
_atom_site_aniso_U_22
_atom_site_aniso_U_33
_atom_site_aniso_U_23
_atom_site_aniso_U_13
_atom_site_aniso_U_12
C1 0.0175(4) 0.0154(4) 0.0197(5) -0.0001(4) -0.0016(4) -0.0029(4)
C2 0.0167(4) 0.0152(4) 0.0190(4) -0.0028(4) 0.0008(3) -0.0036(4)
C3 0.0096(3) 0.0110(4) 0.0111(4) -0.0001(3) 0.0002(3) 0.0012(3)
C4 0.0156(4) 0.0122(4) 0.0127(4) 0.0016(3) -0.0013(3) -0.0021(3)
C5 0.0136(4) 0.0106(4) 0.0117(4) -0.0006(3) 0.0002(3) -0.0012(3)
C6 0.0137(4) 0.0119(4) 0.0124(4) -0.0014(3) 0.0002(3) -0.0027(3)
C7 0.0173(4) 0.0110(4) 0.0158(4) -0.0018(3) 0.0017(3) -0.0029(3)
C8 0.0247(5) 0.0267(5) 0.0267(6) -0.0094(5) 0.0108(5) -0.0129(4)
C9 0.0323(6) 0.0124(5) 0.0433(8) 0.0033(5) -0.0025(6) 0.0003(5)
C10 0.0298(6) 0.0212(5) 0.0184(5) -0.0045(4) -0.0008(4) -0.0118(5)
C11 0.0242(5) 0.0167(5) 0.0192(5) -0.0037(4) 0.0049(4) 0.0028(4)
C12 0.0248(5) 0.0134(4) 0.0217(5) -0.0060(4) -0.0022(4) 0.0004(4)
C13 0.0195(4) 0.0113(4) 0.0228(5) 0.0000(3) -0.0011(4) -0.0005(4)
C14 0.0176(5) 0.0131(4) 0.0198(5) 0.0009(3) -0.0024(4) 0.0003(3)
C15 0.0148(4) 0.0144(4) 0.0243(5) -0.0010(4) 0.0013(4) 0.0018(3)
C31 0.0133(4) 0.0112(3) 0.0103(4) 0.0003(3) -0.0005(3) -0.0018(3)
C36 0.0133(4) 0.0135(4) 0.0130(4) 0.0004(3) 0.0004(3) -0.0007(3)
C35 0.0144(4) 0.0199(5) 0.0155(4) 0.0018(4) 0.0027(3) -0.0026(4)
C34 0.0206(5) 0.0216(5) 0.0141(4) 0.0048(4) 0.0004(4) -0.0047(4)
C33 0.0182(4) 0.0180(4) 0.0154(4) 0.0046(4) -0.0024(3) -0.0008(4)
C32 0.0134(4) 0.0137(4) 0.0128(4) 0.0003(3) -0.0013(3) -0.0015(3)
C39 0.0168(5) 0.0175(4) 0.0184(4) 0.0016(4) 0.0014(4) 0.0038(4)
C38 0.0294(6) 0.0354(7) 0.0205(5) 0.0134(5) 0.0034(4) -0.0023(5)
C37 0.0136(4) 0.0217(5) 0.0187(5) 0.0000(4) -0.0011(4) 0.0014(4)
C21 0.0139(4) 0.0128(4) 0.0091(4) 0.0002(3) -0.0010(3) -0.0016(3)
C22 0.0160(4) 0.0150(4) 0.0119(4) 0.0013(3) 0.0014(3) 0.0002(3)
C23 0.0220(5) 0.0175(4) 0.0115(4) -0.0004(3) 0.0022(3) -0.0004(4)
C24 0.0233(4) 0.0159(4) 0.0103(4) 0.0012(3) -0.0026(4) -0.0041(4)
C25 0.0172(4) 0.0163(4) 0.0141(4) 0.0024(3) -0.0039(4) -0.0013(4)
C26 0.0137(4) 0.0139(4) 0.0128(4) 0.0006(3) -0.0015(3) -0.0009(3)
C27 0.0159(5) 0.0257(5) 0.0173(5) 0.0035(4) 0.0024(4) 0.0039(4)
C28 0.0343(6) 0.0244(5) 0.0116(4) 0.0013(4) -0.0053(4) -0.0043(4)
C29 0.0177(5) 0.0215(5) 0.0186(5) -0.0023(4) -0.0009(4) 0.0049(4)
C100 0.0227(5) 0.0310(6) 0.0185(5) 0.0067(4) -0.0002(4) 0.0032(5)
N1 0.0133(3) 0.0125(3) 0.0093(3) 0.0002(3) -0.0014(3) -0.0016(3)
N2 0.0125(3) 0.0110(3) 0.0101(3) 0.0004(3) -0.0002(3) -0.0015(3)
O1 0.0249(4) 0.0264(4) 0.0288(4) 0.0046(4) -0.0114(4) -0.0071(3)
O2 0.0221(4) 0.0305(4) 0.0294(4) -0.0075(4) 0.0095(3) -0.0089(4)
O4 0.0287(4) 0.0219(4) 0.0110(3) -0.0025(3) 0.0008(3) -0.0103(3)
O3 0.0294(4) 0.0203(4) 0.0138(3) 0.0060(3) -0.0037(3) -0.0091(3)
Cl1 0.02108(13) 0.0507(2) 0.02987(15) 0.01735(14) 0.00326(11) 0.00398(13)
Cl2 0.02159(13) 0.03211(15) 0.03228(15) 0.00509(12) 0.00314(11) 0.00185(10)
Fe1 0.01174(6) 0.01022(6) 0.01175(6) -0.00103(5) -0.00011(5) -0.00079(5)

loop_
_atom_type_symbol
_atom_type_description
_atom_type_scat_dispersion_real
_atom_type_scat_dispersion_imag
_atom_type_scat_source
C C 0.0033 0.0016 'International Tables Vol C Tables 4.2.6.8 and 6.1.1.4'
H H 0 0 'International Tables Vol C Tables 4.2.6.8 and 6.1.1.4'
N N 0.0061 0.0033 'International Tables Vol C Tables 4.2.6.8 and 6.1.1.4'
O O 0.0106 0.006 'International Tables Vol C Tables 4.2.6.8 and 6.1.1.4'
Cl Cl 0.1484 0.1585 'International Tables Vol C Tables 4.2.6.8 and 6.1.1.4'
Fe Fe 0.3463 0.8444 'International Tables Vol C Tables 4.2.6.8 and 6.1.1.4'

loop_
_geom_angle_atom_site_label_1
_geom_angle_atom_site_label_2
_geom_angle_atom_site_label_3
_geom_angle
O1 C1 Fe1 169.89(10)
O2 C2 Fe1 170.12(10)
N1 C3 N2 113.42(8)
N1 C3 Fe1 123.12(7)
N2 C3 Fe1 123.20(7)
O3 C4 C5 126.92(9)
O3 C4 N1 115.11(9)
C5 C4 N1 117.95(8)
C6 C5 C4 118.63(9)
C6 C5 C7 123.48(9)
C4 C5 C7 117.40(9)
O4 C6 C5 128.59(10)
O4 C6 N2 114.82(9)
C5 C6 N2 116.59(9)
C9 C7 C10 107.93(10)
C9 C7 C8 110.18(11)
C10 C7 C8 105.68(10)
C9 C7 C5 108.78(9)
C10 C7 C5 114.06(9)
C8 C7 C5 110.14(8)
C7 C8 H8A 109.5
C7 C8 H8B 109.5
H8A C8 H8B 109.5
C7 C8 H8C 109.5
H8A C8 H8C 109.5
H8B C8 H8C 109.5
C7 C9 H9A 109.5
C7 C9 H9B 109.5
H9A C9 H9B 109.5
C7 C9 H9C 109.5
H9A C9 H9C 109.5
H9B C9 H9C 109.5
C7 C10 H10A 109.5
C7 C10 H10B 109.5
H10A C10 H10B 109.5
C7 C10 H10C 109.5
H10A C10 H10C 109.5
H10B C10 H10C 109.5
C15 C11 C12 107.70(10)
C15 C11 Fe1 70.50(6)
C12 C11 Fe1 70.37(7)
C15 C11 H11 126.2
C12 C11 H11 126.2
Fe1 C11 H11 124.6
C13 C12 C11 107.80(10)
C13 C12 Fe1 70.27(6)
C11 C12 Fe1 70.10(6)
C13 C12 H12 126.1
C11 C12 H12 126.1
Fe1 C12 H12 125.1
C12 C13 C14 108.62(10)
C12 C13 Fe1 70.67(6)
C14 C13 Fe1 70.47(6)
C12 C13 H13 125.7
C14 C13 H13 125.7
Fe1 C13 H13 124.8
C15 C14 C13 107.29(10)
C15 C14 Fe1 70.37(6)
C13 C14 Fe1 70.04(6)
C15 C14 H14 126.4
C13 C14 H14 126.4
Fe1 C14 H14 124.8
C14 C15 C11 108.58(10)
C14 C15 Fe1 70.42(6)
C11 C15 Fe1 70.24(6)
C14 C15 H15 125.7
C11 C15 H15 125.7
Fe1 C15 H15 125.2
C32 C31 C32 121.55(9)
C32 C31 N2 120.28(9)
C36 C31 N2 117.57(9)
C35 C36 C31 118.21(9)
C35 C36 C39 120.49(9)
C31 C36 C39 121.24(9)
C36 C35 C34 121.56(10)
C36 C35 H35 119.2
C34 C35 H35 119.2
C33 C34 C35 118.55(10)
C33 C34 C38 121.17(11)
C35 C34 C38 120.28(11)
C34 C33 C32 121.68(10)
C34 C33 H33 119.2
C32 C33 H33 119.2
C31 C32 C33 118.04(9)
C31 C32 C37 123.15(9)
C33 C32 C37 118.77(9)
C36 C39 H39A 109.5
C36 C39 H39B 109.5
H39A C39 H39B 109.5
C36 C39 H39C 109.5
H39A C39 H39C 109.5
H39B C39 H39C 109.5
C34 C38 H38A 109.5
C34 C38 H38B 109.5
H38A C38 H38B 109.5
C34 C38 H38C 109.5
H38A C38 H38C 109.5
H38B C38 H38C 109.5
C32 C37 H37A 109.5
C32 C37 H37B 109.5
H37A C37 H37B 109.5
C32 C37 H37C 109.5
H37A C37 H37C 109.5
H37B C37 H37C 109.5
C22 C21 C26 122.00(9)
C22 C21 N1 119.18(9)
C26 C21 N1 117.89(9)
C21 C22 C23 117.76(10)
C21 C22 C27 121.29(9)
C23 C22 C27 120.73(9)
C24 C23 C22 121.93(10)
C24 C23 H23 119.0
C22 C23 H23 119.0
C23 C24 C25 118.41(9)
C23 C24 C28 120.80(10)
C25 C24 C28 120.71(10)
C24 C25 C26 121.49(10)
C24 C25 H25 119.3
C26 C25 H25 119.3
C25 C26 C21 118.12(10)
C25 C26 C29 120.62(10)
C21 C26 C29 121.23(9)
C22 C27 H27A 109.5
C22 C27 H27B 109.5
H27A C27 H27B 109.5
C22 C27 H27C 109.5
H27A C27 H27C 109.5
H27B C27 H27C 109.5
C24 C28 H28A 109.5
C24 C28 H28B 109.5
H28A C28 H28B 109.5
C24 C28 H28C 109.5
H28A C28 H28C 109.5
H28B C28 H28C 109.5
C26 C29 H29A 109.5
C26 C29 H29B 109.5
H29A C29 H29B 109.5
C26 C29 H29C 109.5
H29A C29 H29C 109.5
H29B C29 H29C 109.5
Cl2 C100 Cl1 110.50(7)
Cl2 C100 H10D 109.5
Cl1 C100 H10D 109.5
Cl2 C100 H10E 109.5
Cl1 C100 H10E 109.5
H10D C100 H10E 108.1
C3 N1 C21 122.83(8)
C3 N1 C4 125.91(8)
C21 N1 C4 111.18(8)
C3 N2 C31 121.96(8)
C3 N2 C6 126.48(8)
C31 N2 C6 111.24(8)
C2 Fe1 C1 90.62(5)
C2 Fe1 C3 99.96(4)
C1 Fe1 C3 99.78(4)
C2 Fe1 C13 86.68(5)
C1 Fe1 C13 113.10(5)
C3 Fe1 C13 146.44(4)
C2 Fe1 C11 152.08(5)
C1 Fe1 C11 95.27(5)
C3 Fe1 C11 105.85(4)
C13 Fe1 C11 65.90(5)
C2 Fe1 C15 134.06(5)
C1 Fe1 C15 133.13(5)
C3 Fe1 C15 87.23(4)
C13 Fe1 C15 65.73(4)
C11 Fe1 C15 39.26(5)
C2 Fe1 C12 114.40(5)
C1 Fe1 C12 85.01(5)
C3 Fe1 C12 145.31(4)
C13 Fe1 C12 39.06(5)
C11 Fe1 C12 39.53(5)
C15 Fe1 C12 65.89(5)
C2 Fe1 C14 96.47(5)
C1 Fe1 C14 150.62(5)
C3 Fe1 C14 106.95(4)
C13 Fe1 C14 39.49(4)
C11 Fe1 C14 66.10(5)
C15 Fe1 C14 39.20(4)
C12 Fe1 C14 66.08(5)

loop_
_geom_bond_atom_site_label_1
_geom_bond_atom_site_label_2
_geom_bond_distance
C1 O1 1.1363(15)
C1 Fe1 1.7862(12)
C2 O2 1.1424(14)
C2 Fe1 1.7791(11)
C3 N1 1.3512(12)
C3 N2 1.3526(12)
C3 Fe1 2.0413(10)
C4 O3 1.2367(12)
C4 C5 1.4052(13)
C4 N1 1.4621(13)
C5 C6 1.4030(14)
C5 C7 1.5385(14)
C6 O4 1.2370(13)
C6 N2 1.4733(13)
C7 C9 1.5329(17)
C7 C10 1.5349(16)
C7 C8 1.5370(16)
C8 H8A 0.9600
C8 H8B 0.9600
C8 H8C 0.9600
C9 H9A 0.9600
C9 H9B 0.9600
C9 H9C 0.9600
C10 H10A 0.9600
C10 H10B 0.9600
C10 H10C 0.9600
C11 C15 1.4205(17)
C11 C12 1.4300(17)
C11 Fe1 2.1126(11)
C11 H11 0.9300
C12 C13 1.4132(16)
C12 Fe1 2.1162(11)
C12 H12 0.9300
C13 C14 1.4282(15)
C13 Fe1 2.1110(11)
C13 H13 0.9300
C14 C15 1.4199(16)
C14 Fe1 2.1167(11)
C14 H14 0.9300
C15 Fe1 2.1160(11)
C15 H15 0.9300
C31 C32 1.3934(14)
C31 C36 1.4013(14)
C31 N2 1.4461(12)
C36 C35 1.3934(14)
C36 C39 1.5042(14)
C35 C34 1.3934(16)
C35 H35 0.9300
C34 C33 1.3921(16)
C34 C38 1.5067(16)
C33 C32 1.3991(14)
C33 H33 0.9300
C32 C37 1.5108(15)
C39 H39A 0.9600
C39 H39B 0.9600
C39 H39C 0.9600
C38 H38A 0.9600
C38 H38B 0.9600
C38 H38C 0.9600
C37 H37A 0.9600
C37 H37B 0.9600
C37 H37C 0.9600
C21 C22 1.3944(14)
C21 C26 1.3975(14)
C21 N1 1.4495(12)
C22 C23 1.3959(14)
C22 C27 1.5062(15)
C23 C24 1.3951(16)
C23 H23 0.9300
C24 C25 1.3953(15)
C24 C28 1.5091(15)
C25 C26 1.3962(14)
C25 H25 0.9300
C26 C29 1.4999(15)
C27 H27A 0.9600
C27 H27B 0.9600
C27 H27C 0.9600
C28 H28A 0.9600
C28 H28B 0.9600
C28 H28C 0.9600
C29 H29A 0.9600
C29 H29B 0.9600
C29 H29C 0.9600
C100 Cl2 1.7590(14)
C100 Cl1 1.7756(13)
C100 H10D 0.9700
C100 H10E 0.9700
